data_2232525
loop_
_publ_author_name
'Evans, Gary B.'
'Gainsford, Graeme J.'

_publ_section_title
;
 (4a<i>R</i>,6a<i>S</i>,10a<i>R</i>,10b<i>S</i>)-7,7,10a-Trimethyl-1,4,4a,5,6,6a,7,8,9,10,10a,10b-dodecahydro-2<i>H</i>-naphtho[2,1-<i>c</i>]pyran
 (Pyamber)
;
_journal_coeditor_code ZJ2024
_journal_issue 11
_journal_name_full 'Acta Crystallographica Section E'
_journal_page_first o2870
_journal_paper_doi 10.1107/S1600536811038694
_journal_volume 67
_journal_year 2011
_chemical_formula_iupac 'C16 H28 O'
_chemical_formula_moiety 'C16 H28 O'
_chemical_formula_sum 'C16 H28 O'
_chemical_formula_weight 236.38
_chemical_name_common
;
(8S)-12,17-Epoxy-13,14,15,16-tetranorlabdane (pyamber)
;
_chemical_name_systematic
;
(4a<i>R</i>,6a<i>S</i>,10a<i>R</i>,10b<i>S</i>)-7,7,10a-
Trimethyl-1,4,4a,5,6,6a,7,8,9,10,10a,10b-
dodecahydro-2<i>H</i>-naphtho[2,1-<i>c</i>]pyran
;
_space_group_IT_number 19
_symmetry_cell_setting orthorhombic
_symmetry_space_group_name_Hall 'P 2ac 2ab'
_symmetry_space_group_name_H-M 'P 21 21 21'
_atom_sites_solution_hydrogens geom
_atom_sites_solution_primary direct
_atom_sites_solution_secondary difmap
_audit_creation_method SHELXL-97
_cell_angle_alpha 90.00
_cell_angle_beta 90.00
_cell_angle_gamma 90.00
_cell_formula_units_Z 4
_cell_length_a 7.3497(2)
_cell_length_b 11.1642(3)
_cell_length_c 17.0758(12)
_cell_measurement_reflns_used 484
_cell_measurement_temperature 123(2)
_cell_measurement_theta_max 72.0
_cell_measurement_theta_min 6.6
_cell_volume 1401.13(11)
_computing_cell_refinement
;
FSProcess in PROCESS-AUTO (Rigaku, 1998)
;
_computing_data_collection 'CrystalClear (Rigaku, 2005)'
_computing_data_reduction
;
FSProcess in PROCESS-AUTO (Rigaku, 1998)
;
_computing_molecular_graphics
;
ORTEP in Wingx (Farrugia, 1999) and <i>Mercury</i>
(Macrae <i>et al.</i>, 2008)
;
_computing_publication_material
;
SHELXL97 (Sheldrick, 2008) and PLATON (Spek, 2009)
;
_computing_structure_refinement 'SHELXL-97 (Sheldrick, 2008)'
_computing_structure_solution 'SHELXS-97 (Sheldrick, 2008)'
_diffrn_ambient_temperature 123(2)
_diffrn_detector_area_resol_mean 10
_diffrn_measured_fraction_theta_full 0.982
_diffrn_measured_fraction_theta_max 0.982
_diffrn_measurement_device_type
;
Rigaku Spider
;
_diffrn_measurement_method \w-scans
_diffrn_radiation_monochromator
;
Rigaku VariMax-HF Confocal Optical System
;
_diffrn_radiation_source
;
 Rigaku MM007 rotating anode
;
_diffrn_radiation_type CuK\a
_diffrn_radiation_wavelength 1.54178
_diffrn_reflns_av_R_equivalents 0.0325
_diffrn_reflns_av_sigmaI/netI 0.0342
_diffrn_reflns_limit_h_max 5
_diffrn_reflns_limit_h_min -8
_diffrn_reflns_limit_k_max 12
_diffrn_reflns_limit_k_min -10
_diffrn_reflns_limit_l_max 18
_diffrn_reflns_limit_l_min -12
_diffrn_reflns_number 5141
_diffrn_reflns_theta_full 58.93
_diffrn_reflns_theta_max 58.93
_diffrn_reflns_theta_min 6.53
_diffrn_standards_decay_% 0
_diffrn_standards_number 0
_exptl_absorpt_coefficient_mu 0.503
_exptl_absorpt_correction_T_max 1.0
_exptl_absorpt_correction_T_min 0.687
_exptl_absorpt_correction_type multi-scan
_exptl_absorpt_process_details '(ABSCOR; Higashi, 1995)'
_exptl_crystal_colour colourless
_exptl_crystal_density_diffrn 1.121
_exptl_crystal_density_method 'not measured'
_exptl_crystal_description needle
_exptl_crystal_F_000 528
_exptl_crystal_size_max 0.70
_exptl_crystal_size_mid 0.40
_exptl_crystal_size_min 0.13
_refine_diff_density_max 0.142
_refine_diff_density_min -0.124
_refine_ls_abs_structure_details 'Flack (1983), 780 Friedel pairs'
_refine_ls_abs_structure_Flack -0.4(4)
_refine_ls_extinction_coef 0.0066(8)
_refine_ls_extinction_expression Fc^*^=kFc[1+0.001xFc^2^\l^3^/sin(2\q)]^-1/4^
_refine_ls_extinction_method SHELXL
_refine_ls_goodness_of_fit_ref 1.060
_refine_ls_hydrogen_treatment constr
_refine_ls_matrix_type full
_refine_ls_number_parameters 158
_refine_ls_number_reflns 1969
_refine_ls_number_restraints 0
_refine_ls_restrained_S_all 1.060
_refine_ls_R_factor_all 0.0366
_refine_ls_R_factor_gt 0.0340
_refine_ls_shift/su_max 0.000
_refine_ls_shift/su_mean 0.000
_refine_ls_structure_factor_coef Fsqd
_refine_ls_weighting_details 'calc w=1/[\s^2^(Fo^2^)+(0.0509P)^2^+0.0905P] where P=(Fo^2^+2Fc^2^)/3'
_refine_ls_weighting_scheme calc
_refine_ls_wR_factor_gt 0.0884
_refine_ls_wR_factor_ref 0.0912
_reflns_number_gt 1823
_reflns_number_total 1969
_reflns_threshold_expression >2sigma(I)
_cod_data_source_file zj2024.cif
_cod_data_source_block I
_cod_database_code 2232525
_cod_database_fobs_code 2232525

loop_
_symmetry_equiv_pos_as_xyz
'x, y, z'
'-x+1/2, -y, z+1/2'
'-x, y+1/2, -z+1/2'
'x+1/2, -y+1/2, -z'

loop_
_atom_site_type_symbol
_atom_site_label
_atom_site_fract_x
_atom_site_fract_y
_atom_site_fract_z
_atom_site_U_iso_or_equiv
_atom_site_adp_type
_atom_site_calc_flag
_atom_site_refinement_flags
_atom_site_occupancy
_atom_site_symmetry_multiplicity
O O1 0.40780(17) 0.74765(10) 0.29584(7) 0.0466(4) Uani d . 1 1
C C1 0.1359(2) 0.60896(15) 0.02512(10) 0.0351(4) Uani d . 1 1
H H1A 0.0226 0.6177 0.0560 0.042 Uiso calc R 1 1
H H1B 0.1734 0.6899 0.0078 0.042 Uiso calc R 1 1
C C2 0.0957(2) 0.53268(15) -0.04708(10) 0.0393(4) Uani d . 1 1
H H2A 0.0458 0.4544 -0.0305 0.047 Uiso calc R 1 1
H H2B 0.0030 0.5732 -0.0797 0.047 Uiso calc R 1 1
C C3 0.2675(2) 0.51266(16) -0.09533(10) 0.0390(4) Uani d . 1 1
H H3A 0.3091 0.5906 -0.1164 0.047 Uiso calc R 1 1
H H3B 0.2377 0.4604 -0.1404 0.047 Uiso calc R 1 1
C C4 0.4228(2) 0.45576(14) -0.04894(10) 0.0348(4) Uani d . 1 1
C C5 0.4558(2) 0.53078(14) 0.02654(9) 0.0313(4) Uani d . 1 1
H H5 0.4936 0.6113 0.0067 0.038 Uiso calc R 1 1
C C6 0.6176(2) 0.48888(15) 0.07615(9) 0.0347(4) Uani d . 1 1
H H6A 0.5872 0.4114 0.1012 0.042 Uiso calc R 1 1
H H6B 0.7242 0.4760 0.0417 0.042 Uiso calc R 1 1
C C7 0.6663(2) 0.57965(16) 0.13907(10) 0.0368(4) Uani d . 1 1
H H7A 0.7145 0.6529 0.1138 0.044 Uiso calc R 1 1
H H7B 0.7635 0.5461 0.1727 0.044 Uiso calc R 1 1
C C8 0.5036(2) 0.61297(15) 0.19000(10) 0.0352(4) Uani d . 1 1
H H8 0.4655 0.5405 0.2202 0.042 Uiso calc R 1 1
C C9 0.3432(2) 0.65343(15) 0.13913(9) 0.0322(4) Uani d . 1 1
H H9 0.3881 0.7234 0.1081 0.039 Uiso calc R 1 1
C C10 0.2851(2) 0.55687(14) 0.07831(9) 0.0305(4) Uani d . 1 1
C C11 0.1914(2) 0.70176(16) 0.19186(10) 0.0408(5) Uani d . 1 1
H H11A 0.0955 0.7387 0.1591 0.049 Uiso calc R 1 1
H H11B 0.1360 0.6347 0.2214 0.049 Uiso calc R 1 1
C C12 0.2640(3) 0.79350(16) 0.24854(11) 0.0462(5) Uani d . 1 1
H H12A 0.3090 0.8637 0.2189 0.055 Uiso calc R 1 1
H H12B 0.1638 0.8209 0.2829 0.055 Uiso calc R 1 1
C C13 0.5560(2) 0.71069(16) 0.24787(10) 0.0422(5) Uani d . 1 1
H H13A 0.6555 0.6809 0.2818 0.051 Uiso calc R 1 1
H H13B 0.6026 0.7808 0.2186 0.051 Uiso calc R 1 1
C C14 0.5941(3) 0.46036(17) -0.10071(10) 0.0472(5) Uani d . 1 1
H H14A 0.6897 0.4108 -0.0773 0.071 Uiso calc R 1 1
H H14B 0.6367 0.5433 -0.1047 0.071 Uiso calc R 1 1
H H14C 0.5649 0.4300 -0.1531 0.071 Uiso calc R 1 1
C C15 0.3821(3) 0.32245(14) -0.03348(11) 0.0431(5) Uani d . 1 1
H H15A 0.3920 0.2775 -0.0826 0.065 Uiso calc R 1 1
H H15B 0.2586 0.3142 -0.0125 0.065 Uiso calc R 1 1
H H15C 0.4698 0.2909 0.0045 0.065 Uiso calc R 1 1
C C16 0.2115(2) 0.44509(14) 0.12111(10) 0.0372(4) Uani d . 1 1
H H16A 0.1403 0.3964 0.0845 0.056 Uiso calc R 1 1
H H16B 0.1338 0.4702 0.1648 0.056 Uiso calc R 1 1
H H16C 0.3135 0.3978 0.1412 0.056 Uiso calc R 1 1

loop_
_atom_site_aniso_label
_atom_site_aniso_U_11
_atom_site_aniso_U_22
_atom_site_aniso_U_33
_atom_site_aniso_U_12
_atom_site_aniso_U_13
_atom_site_aniso_U_23
O1 0.0496(8) 0.0512(7) 0.0389(6) 0.0050(7) -0.0014(6) -0.0043(6)
C1 0.0215(10) 0.0358(9) 0.0480(10) 0.0030(8) 0.0000(8) 0.0003(8)
C2 0.0313(10) 0.0395(9) 0.0473(10) 0.0030(9) -0.0102(8) 0.0012(8)
C3 0.0339(10) 0.0411(9) 0.0421(9) 0.0012(8) -0.0040(8) -0.0042(8)
C4 0.0247(9) 0.0394(9) 0.0404(9) -0.0013(8) 0.0005(8) -0.0033(8)
C5 0.0241(9) 0.0292(9) 0.0406(9) -0.0025(7) 0.0020(8) 0.0030(8)
C6 0.0232(9) 0.0392(9) 0.0417(9) 0.0015(8) 0.0016(8) 0.0005(8)
C7 0.0257(10) 0.0428(10) 0.0418(9) 0.0005(8) -0.0036(8) 0.0030(8)
C8 0.0286(9) 0.0396(10) 0.0373(9) -0.0022(8) -0.0012(7) 0.0039(8)
C9 0.0254(9) 0.0318(9) 0.0392(9) -0.0021(7) 0.0031(7) 0.0009(8)
C10 0.0214(9) 0.0314(9) 0.0389(9) -0.0025(7) 0.0001(8) 0.0024(7)
C11 0.0376(11) 0.0419(10) 0.0429(9) 0.0021(9) 0.0034(9) -0.0005(9)
C12 0.0456(11) 0.0461(11) 0.0468(10) 0.0047(10) 0.0031(10) -0.0040(9)
C13 0.0409(11) 0.0449(11) 0.0407(9) 0.0009(9) -0.0022(10) -0.0027(9)
C14 0.0387(11) 0.0596(12) 0.0433(10) 0.0021(10) 0.0036(9) -0.0082(9)
C15 0.0340(11) 0.0349(9) 0.0604(11) 0.0052(8) -0.0052(10) -0.0077(9)
C16 0.0292(10) 0.0339(9) 0.0484(10) -0.0016(8) 0.0026(8) 0.0015(8)

loop_
_atom_type_symbol
_atom_type_description
_atom_type_scat_dispersion_real
_atom_type_scat_dispersion_imag
_atom_type_scat_source
C C 0.0181 0.0091 'International Tables Vol C Tables 4.2.6.8 and 6.1.1.4'
H H 0.0000 0.0000 'International Tables Vol C Tables 4.2.6.8 and 6.1.1.4'
O O 0.0492 0.0322 'International Tables Vol C Tables 4.2.6.8 and 6.1.1.4'

loop_
_geom_angle_atom_site_label_1
_geom_angle_atom_site_label_2
_geom_angle_atom_site_label_3
_geom_angle
C13 O1 C12 110.20(12)
C2 C1 C10 113.79(13)
C2 C1 H1A 108.8
C10 C1 H1A 108.8
C2 C1 H1B 108.8
C10 C1 H1B 108.8
H1A C1 H1B 107.7
C3 C2 C1 110.99(13)
C3 C2 H2A 109.4
C1 C2 H2A 109.4
C3 C2 H2B 109.4
C1 C2 H2B 109.4
H2A C2 H2B 108.0
C2 C3 C4 113.55(13)
C2 C3 H3A 108.9
C4 C3 H3A 108.9
C2 C3 H3B 108.9
C4 C3 H3B 108.9
H3A C3 H3B 107.7
C3 C4 C14 107.42(13)
C3 C4 C15 110.21(14)
C14 C4 C15 106.83(14)
C3 C4 C5 108.80(13)
C14 C4 C5 109.28(13)
C15 C4 C5 114.09(14)
C6 C5 C4 114.48(12)
C6 C5 C10 111.54(11)
C4 C5 C10 116.34(12)
C6 C5 H5 104.3
C4 C5 H5 104.3
C10 C5 H5 104.3
C7 C6 C5 111.71(13)
C7 C6 H6A 109.3
C5 C6 H6A 109.3
C7 C6 H6B 109.3
C5 C6 H6B 109.3
H6A C6 H6B 107.9
C6 C7 C8 112.41(13)
C6 C7 H7A 109.1
C8 C7 H7A 109.1
C6 C7 H7B 109.1
C8 C7 H7B 109.1
H7A C7 H7B 107.9
C13 C8 C7 110.28(13)
C13 C8 C9 110.59(13)
C7 C8 C9 110.61(13)
C13 C8 H8 108.4
C7 C8 H8 108.4
C9 C8 H8 108.4
C11 C9 C8 109.31(13)
C11 C9 C10 115.89(13)
C8 C9 C10 112.64(13)
C11 C9 H9 106.1
C8 C9 H9 106.1
C10 C9 H9 106.1
C1 C10 C16 109.57(13)
C1 C10 C9 109.12(12)
C16 C10 C9 109.88(12)
C1 C10 C5 108.01(11)
C16 C10 C5 113.50(13)
C9 C10 C5 106.64(12)
C12 C11 C9 111.05(14)
C12 C11 H11A 109.4
C9 C11 H11A 109.4
C12 C11 H11B 109.4
C9 C11 H11B 109.4
H11A C11 H11B 108.0
O1 C12 C11 112.49(15)
O1 C12 H12A 109.1
C11 C12 H12A 109.1
O1 C12 H12B 109.1
C11 C12 H12B 109.1
H12A C12 H12B 107.8
O1 C13 C8 112.80(13)
O1 C13 H13A 109.0
C8 C13 H13A 109.0
O1 C13 H13B 109.0
C8 C13 H13B 109.0
H13A C13 H13B 107.8
C4 C14 H14A 109.5
C4 C14 H14B 109.5
H14A C14 H14B 109.5
C4 C14 H14C 109.5
H14A C14 H14C 109.5
H14B C14 H14C 109.5
C4 C15 H15A 109.5
C4 C15 H15B 109.5
H15A C15 H15B 109.5
C4 C15 H15C 109.5
H15A C15 H15C 109.5
H15B C15 H15C 109.5
C10 C16 H16A 109.5
C10 C16 H16B 109.5
H16A C16 H16B 109.5
C10 C16 H16C 109.5
H16A C16 H16C 109.5
H16B C16 H16C 109.5

loop_
_geom_bond_atom_site_label_1
_geom_bond_atom_site_label_2
_geom_bond_distance
O1 C13 1.424(2)
O1 C12 1.425(2)
C1 C2 1.527(2)
C1 C10 1.538(2)
C1 H1A 0.9900
C1 H1B 0.9900
C2 C3 1.524(2)
C2 H2A 0.9900
C2 H2B 0.9900
C3 C4 1.528(2)
C3 H3A 0.9900
C3 H3B 0.9900
C4 C14 1.539(2)
C4 C15 1.541(2)
C4 C5 1.556(2)
C5 C6 1.533(2)
C5 C10 1.562(2)
C5 H5 1.0000
C6 C7 1.520(2)
C6 H6A 0.9900
C6 H6B 0.9900
C7 C8 1.525(2)
C7 H7A 0.9900
C7 H7B 0.9900
C8 C13 1.522(2)
C8 C9 1.532(2)
C8 H8 1.0000
C9 C11 1.532(2)
C9 C10 1.557(2)
C9 H9 1.0000
C10 C16 1.544(2)
C11 C12 1.507(2)
C11 H11A 0.9900
C11 H11B 0.9900
C12 H12A 0.9900
C12 H12B 0.9900
C13 H13A 0.9900
C13 H13B 0.9900
C14 H14A 0.9800
C14 H14B 0.9800
C14 H14C 0.9800
C15 H15A 0.9800
C15 H15B 0.9800
C15 H15C 0.9800
C16 H16A 0.9800
C16 H16B 0.9800
C16 H16C 0.9800

loop_
_geom_hbond_atom_site_label_D
_geom_hbond_atom_site_label_H
_geom_hbond_atom_site_label_A
_geom_hbond_site_symmetry_A
_geom_hbond_distance_DH
_geom_hbond_distance_HA
_geom_hbond_distance_DA
_geom_hbond_angle_DHA
_geom_hbond_publ_flag
C6 H6A O1 3_645 0.99 2.54 3.474(2) 158 yes

loop_
_geom_torsion_atom_site_label_1
_geom_torsion_atom_site_label_2
_geom_torsion_atom_site_label_3
_geom_torsion_atom_site_label_4
_geom_torsion
C10 C1 C2 C3 -56.49(18)
C1 C2 C3 C4 56.36(18)
C2 C3 C4 C14 -170.86(13)
C2 C3 C4 C15 73.11(18)
C2 C3 C4 C5 -52.67(18)
C3 C4 C5 C6 -175.92(12)
C14 C4 C5 C6 -58.92(17)
C15 C4 C5 C6 60.59(18)
C3 C4 C5 C10 51.59(17)
C14 C4 C5 C10 168.59(13)
C15 C4 C5 C10 -71.91(18)
C4 C5 C6 C7 168.28(13)
C10 C5 C6 C7 -56.98(17)
C5 C6 C7 C8 53.70(17)
C6 C7 C8 C13 -175.75(14)
C6 C7 C8 C9 -53.10(19)
C13 C8 C9 C11 -50.14(17)
C7 C8 C9 C11 -172.61(13)
C13 C8 C9 C10 179.51(13)
C7 C8 C9 C10 57.04(17)
C2 C1 C10 C16 -71.65(16)
C2 C1 C10 C9 168.00(13)
C2 C1 C10 C5 52.44(17)
C11 C9 C10 C1 58.17(17)
C8 C9 C10 C1 -174.92(12)
C11 C9 C10 C16 -61.98(18)
C8 C9 C10 C16 64.93(16)
C11 C9 C10 C5 174.60(13)
C8 C9 C10 C5 -58.48(15)
C6 C5 C10 C1 174.96(12)
C4 C5 C10 C1 -51.21(17)
C6 C5 C10 C16 -63.35(17)
C4 C5 C10 C16 70.48(16)
C6 C5 C10 C9 57.78(16)
C4 C5 C10 C9 -168.39(13)
C8 C9 C11 C12 50.94(18)
C10 C9 C11 C12 179.51(14)
C13 O1 C12 C11 60.46(18)
C9 C11 C12 O1 -56.93(18)
C12 O1 C13 C8 -60.03(18)
C7 C8 C13 O1 178.54(14)
C9 C8 C13 O1 55.88(17)

loop_
_cod_related_entry_id
_cod_related_entry_database
_cod_related_entry_code
1 ChemSpider 30657178
